data_8103419
loop_
_publ_author_name
'Prots', Yu.M.'
'Kudla, C.'
'Leineweber, A.'
'Kreiner, G.'

_publ_section_title
;
 On the crystal structure of gamma - Ag Mg4
;
_journal_name_full 'Zeitschrift fuer Kristallographie (149,1979-)'
_journal_page_first 102
_journal_page_last 114
_journal_volume 220
_journal_year 2005
_chemical_formula_sum 'Ag9.05 Mg36.72'
_space_group_IT_number 176
_symmetry_space_group_name_Hall '-P 6c'
_symmetry_space_group_name_H-M 'P 63/m'
_cell_angle_alpha 90
_cell_angle_beta 90
_cell_angle_gamma 120
_cell_formula_units_Z 2
_cell_length_a 12.4037
_cell_length_b 12.4037
_cell_length_c 14.321
_cell_volume 1908.124
_citation_journal_id_ASTM ZEKRDZ
_cod_data_source_file silver3-x_308.cif
_cod_data_source_block Ag9.05Mg36.72
_cod_database_code 8103419

loop_
_symmetry_equiv_pos_as_xyz
x,y,z
x-y,x,z+1/2
-y,x-y,z
-x,-y,z+1/2
-x+y,-x,z
y,-x+y,z+1/2
-x,-y,-z
-x+y,-x,-z-1/2
y,-x+y,-z
x,y,-z-1/2
x-y,x,-z
-y,x-y,-z-1/2

loop_
_atom_site_label
_atom_site_type_symbol
_atom_site_fract_x
_atom_site_fract_y
_atom_site_fract_z
_atom_site_occupancy
_atom_site_U_iso_or_equiv
Mg4 Mg 0.37909 0.44195 0.13549 1 0.0
Mg6 Mg 0.1455 0.249 0.25 0.879 0.0
Ag3 Ag 0.43505 0.05166 0.25 1 0.0
Mg8 Mg 0.50673 0.30839 0.25 1 0.0
Mg1 Mg 0.10896 0.4115 0.05328 1 0.0
Mg2 Mg 0.13045 0.17713 0.05003 0.4923 0.0
Mg5 Mg 0.53039 0.16991 0.06784 1.0006 0.0
Mg3 Mg 0.27768 0.10792 0.14529 1 0.0
Ag1 Ag 0.18688 0.24419 0.04458 0.5077 0.0
Ag4 Ag 0.3333 0.6667 0.08396 1 0.0
Mg9 Mg 0 0 0.1202 0.459 0.0
Ag2 Ag 0.19 0.2513 0.25 0.121 0.0
Ag5 Ag 0 0 0.19215 0.318 0.0
Mg10 Mg 0 0 0.25 0.21 0.0
Mg7 Mg 0.20702 0.51697 0.25 1 0.0
